data_7122335
loop_
_publ_author_name
'Settineri, Nicholas S.'
'Shiau, Angela A.'
'Arnold, John'

_publ_section_title
;
 Two-electron oxidation of a homoleptic U(iii) guanidinate complex by
 diphenyldiazomethane.
;
_journal_issue 77
_journal_name_full 'Chemical communications (Cambridge, England)'
_journal_page_first 10913
_journal_page_last 10916
_journal_paper_doi 10.1039/c8cc06514d
_journal_volume 54
_journal_year 2018
_chemical_formula_moiety 'C39 H84 N12 U'
_chemical_formula_sum 'C39 H84 N12 U'
_chemical_formula_weight 959.21
_chemical_name_common U(N3)(TIG)3
_chemical_properties_physical Air-sensitive,Moisture-sensitive
_space_group_crystal_system triclinic
_space_group_IT_number 2
_space_group_name_Hall '-P 1'
_space_group_name_H-M_alt 'P -1'
_symmetry_space_group_name_Hall '-P 1'
_symmetry_space_group_name_H-M 'P -1'
_atom_sites_solution_hydrogens geom
_atom_sites_solution_primary dual
_audit_creation_method SHELXL-2014/7
_audit_update_record
;
2018-08-07 deposited with the CCDC.
2018-09-06 downloaded from the CCDC.
;
_cell_angle_alpha 96.1010(10)
_cell_angle_beta 103.8660(10)
_cell_angle_gamma 119.6380(10)
_cell_formula_units_Z 2
_cell_length_a 13.0981(2)
_cell_length_b 13.2024(2)
_cell_length_c 17.7597(2)
_cell_measurement_reflns_used 34744
_cell_measurement_temperature 100(2)
_cell_measurement_theta_max 29.8460
_cell_measurement_theta_min 3.4830
_cell_volume 2497.88(7)
_computing_cell_refinement 'CrysAlisPro 1.171.39.45f (Rigaku OD, 2018)'
_computing_data_collection 'CrysAlisPro 1.171.39.45f (Rigaku OD, 2018)'
_computing_data_reduction 'CrysAlisPro 1.171.39.45f (Rigaku OD, 2018)'
_computing_molecular_graphics 'Olex2 (Dolomanov et al., 2009)'
_computing_publication_material 'Olex2 (Dolomanov et al., 2009)'
_computing_structure_refinement 'SHELXL-2014/7 (Sheldrick, 2014)'
_computing_structure_solution 'ShelXT (Sheldrick, 2015)'
_diffrn_ambient_temperature 100(2)
_diffrn_measured_fraction_theta_full 0.998
_diffrn_measured_fraction_theta_max 0.861
_diffrn_measurement_device_type 'ROD, Synergy Custom DW system, Pilatus 200K'
_diffrn_measurement_method '\w scans'
_diffrn_radiation_type MoK\a
_diffrn_radiation_wavelength 0.71073
_diffrn_reflns_av_R_equivalents 0.0589
_diffrn_reflns_av_unetI/netI 0.0432
_diffrn_reflns_Laue_measured_fraction_full 0.998
_diffrn_reflns_Laue_measured_fraction_max 0.861
_diffrn_reflns_limit_h_max 17
_diffrn_reflns_limit_h_min -17
_diffrn_reflns_limit_k_max 18
_diffrn_reflns_limit_k_min -15
_diffrn_reflns_limit_l_max 23
_diffrn_reflns_limit_l_min -23
_diffrn_reflns_number 58226
_diffrn_reflns_point_group_measured_fraction_full 0.998
_diffrn_reflns_point_group_measured_fraction_max 0.861
_diffrn_reflns_theta_full 25.000
_diffrn_reflns_theta_max 29.678
_diffrn_reflns_theta_min 3.140
_diffrn_source 'Rotating-anode X-ray tube'
_exptl_absorpt_coefficient_mu 3.286
_exptl_absorpt_correction_T_max 1.00000
_exptl_absorpt_correction_T_min 0.35101
_exptl_absorpt_correction_type multi-scan
_exptl_absorpt_process_details
;
Olex2 1.2-ac3
(compiled 2017.08.10 svn.r3458 for OlexSys, GUI svn.r5381)
;
_exptl_crystal_colour green
_exptl_crystal_density_diffrn 1.275
_exptl_crystal_description block
_exptl_crystal_F_000 988
_exptl_crystal_size_max 0.180
_exptl_crystal_size_mid 0.170
_exptl_crystal_size_min 0.150
_refine_diff_density_max 0.798
_refine_diff_density_min -0.540
_refine_diff_density_rms 0.097
_refine_ls_extinction_method none
_refine_ls_goodness_of_fit_ref 1.041
_refine_ls_hydrogen_treatment constr
_refine_ls_matrix_type full
_refine_ls_number_parameters 493
_refine_ls_number_reflns 12188
_refine_ls_number_restraints 0
_refine_ls_restrained_S_all 1.041
_refine_ls_R_factor_all 0.0267
_refine_ls_R_factor_gt 0.0232
_refine_ls_shift/su_max 0.008
_refine_ls_shift/su_mean 0.000
_refine_ls_structure_factor_coef Fsqd
_refine_ls_weighting_details 'w=1/[\s^2^(Fo^2^)+(0.0224P)^2^] where P=(Fo^2^+2Fc^2^)/3'
_refine_ls_weighting_scheme calc
_refine_ls_wR_factor_gt 0.0515
_refine_ls_wR_factor_ref 0.0522
_reflns_Friedel_coverage 0.000
_reflns_number_gt 11244
_reflns_number_total 12188
_reflns_threshold_expression 'I > 2\s(I)'
_cod_data_source_file c8cc06514d2.cif
_cod_data_source_block U(N3)(TIG)3
_cod_depositor_comments 'Adding full bibliography for 7122334--7122339.cif.'
_cod_database_code 7122335
_shelx_shelxl_version_number 2014/7
_shelx_space_group_comment
;
The symmetry employed for this shelxl refinement is uniquely defined
by the following loop, which should always be used as a source of
symmetry information in preference to the above space-group names.
They are only intended as comments.
;
_shelx_estimated_absorpt_t_min 0.589
_shelx_estimated_absorpt_t_max 0.639

loop_
_space_group_symop_operation_xyz
'x, y, z'
'-x, -y, -z'

loop_
_atom_site_label
_atom_site_type_symbol
_atom_site_fract_x
_atom_site_fract_y
_atom_site_fract_z
_atom_site_U_iso_or_equiv
_atom_site_adp_type
_atom_site_occupancy
_atom_site_site_symmetry_order
_atom_site_calc_flag
_atom_site_refinement_flags_posn
_atom_site_refinement_flags_adp
C1 C 0.1436(2) -0.0519(2) 0.64893(14) 0.0226(5) Uani 1 1 d . .
H1A H 0.1527 -0.0154 0.7030 0.034 Uiso 1 1 calc R U
H1B H 0.0635 -0.1295 0.6260 0.034 Uiso 1 1 calc R U
H1C H 0.1465 0.0023 0.6147 0.034 Uiso 1 1 calc R U
C2 C 0.2491(2) -0.07203(18) 0.65366(13) 0.0154(4) Uani 1 1 d . .
H2 H 0.2420 -0.1314 0.6859 0.019 Uiso 1 1 calc R U
C3 C 0.2376(2) -0.1248(2) 0.56832(14) 0.0227(5) Uani 1 1 d . .
H3A H 0.2358 -0.0712 0.5346 0.034 Uiso 1 1 calc R U
H3B H 0.1604 -0.2049 0.5452 0.034 Uiso 1 1 calc R U
H3C H 0.3093 -0.1320 0.5709 0.034 Uiso 1 1 calc R U
C4 C 0.45605(19) 0.05758(18) 0.75986(12) 0.0119(4) Uani 1 1 d . .
C5 C 0.3814(2) -0.2516(2) 0.70110(15) 0.0250(5) Uani 1 1 d . .
H5A H 0.3967 -0.2782 0.7497 0.037 Uiso 1 1 calc R U
H5B H 0.3920 -0.2946 0.6581 0.037 Uiso 1 1 calc R U
H5C H 0.2961 -0.2691 0.6840 0.037 Uiso 1 1 calc R U
C6 C 0.4738(2) -0.11616(19) 0.71891(14) 0.0174(4) Uani 1 1 d . .
H6 H 0.4536 -0.0944 0.6676 0.021 Uiso 1 1 calc R U
C7 C 0.6075(2) -0.0867(2) 0.73743(16) 0.0271(5) Uani 1 1 d . .
H7A H 0.6658 0.0011 0.7527 0.041 Uiso 1 1 calc R U
H7B H 0.6148 -0.1232 0.6896 0.041 Uiso 1 1 calc R U
H7C H 0.6273 -0.1194 0.7819 0.041 Uiso 1 1 calc R U
C8 C 0.3197(2) -0.1484(2) 0.85420(14) 0.0214(5) Uani 1 1 d . .
H8A H 0.2651 -0.1245 0.8251 0.032 Uiso 1 1 calc R U
H8B H 0.3156 -0.1479 0.9086 0.032 Uiso 1 1 calc R U
H8C H 0.2924 -0.2299 0.8255 0.032 Uiso 1 1 calc R U
C9 C 0.4541(2) -0.05939(19) 0.85939(13) 0.0159(4) Uani 1 1 d . .
H9 H 0.4799 0.0201 0.8937 0.019 Uiso 1 1 calc R U
C10 C 0.5424(2) -0.0941(2) 0.90392(15) 0.0256(5) Uani 1 1 d . .
H10A H 0.5175 -0.1744 0.8746 0.038 Uiso 1 1 calc R U
H10B H 0.5383 -0.0955 0.9582 0.038 Uiso 1 1 calc R U
H10C H 0.6279 -0.0347 0.9075 0.038 Uiso 1 1 calc R U
C11 C 0.7646(2) 0.2928(2) 0.83504(14) 0.0201(5) Uani 1 1 d . .
H11A H 0.7557 0.2522 0.7822 0.030 Uiso 1 1 calc R U
H11B H 0.8443 0.3159 0.8743 0.030 Uiso 1 1 calc R U
H11C H 0.7625 0.3654 0.8315 0.030 Uiso 1 1 calc R U
C12 C 0.65798(19) 0.20754(19) 0.86158(12) 0.0134(4) Uani 1 1 d . .
H12 H 0.6598 0.1329 0.8631 0.016 Uiso 1 1 calc R U
C13 C 0.6772(2) 0.2681(2) 0.94626(13) 0.0195(5) Uani 1 1 d . .
H13A H 0.6813 0.3443 0.9465 0.029 Uiso 1 1 calc R U
H13B H 0.7554 0.2845 0.9837 0.029 Uiso 1 1 calc R U
H13C H 0.6074 0.2144 0.9629 0.029 Uiso 1 1 calc R U
C14 C 0.6048(2) 0.1594(2) 0.59418(14) 0.0203(5) Uani 1 1 d . .
H14A H 0.6243 0.1401 0.6454 0.030 Uiso 1 1 calc R U
H14B H 0.6379 0.1325 0.5581 0.030 Uiso 1 1 calc R U
H14C H 0.5141 0.1181 0.5693 0.030 Uiso 1 1 calc R U
C15 C 0.6645(2) 0.2963(2) 0.60934(13) 0.0180(4) Uani 1 1 d . .
H15 H 0.7572 0.3363 0.6314 0.022 Uiso 1 1 calc R U
C16 C 0.6321(3) 0.3288(2) 0.53088(15) 0.0266(5) Uani 1 1 d . .
H16A H 0.5415 0.2905 0.5083 0.040 Uiso 1 1 calc R U
H16B H 0.6608 0.3001 0.4925 0.040 Uiso 1 1 calc R U
H16C H 0.6731 0.4168 0.5415 0.040 Uiso 1 1 calc R U
C17 C 0.6691(2) 0.45086(19) 0.70623(13) 0.0139(4) Uani 1 1 d . .
C18 C 0.9635(2) 0.5792(2) 0.66606(17) 0.0293(6) Uani 1 1 d . .
H18A H 0.9056 0.5262 0.6124 0.044 Uiso 1 1 calc R U
H18B H 1.0314 0.5651 0.6821 0.044 Uiso 1 1 calc R U
H18C H 0.9982 0.6638 0.6650 0.044 Uiso 1 1 calc R U
C19 C 0.8939(2) 0.5520(2) 0.72627(15) 0.0208(5) Uani 1 1 d . .
H19 H 0.8689 0.4683 0.7298 0.025 Uiso 1 1 calc R U
C20 C 0.9807(2) 0.6362(2) 0.81098(16) 0.0294(6) Uani 1 1 d . .
H20A H 1.0125 0.7204 0.8098 0.044 Uiso 1 1 calc R U
H20B H 1.0509 0.6256 0.8286 0.044 Uiso 1 1 calc R U
H20C H 0.9342 0.6163 0.8486 0.044 Uiso 1 1 calc R U
C21 C 0.8515(3) 0.7689(2) 0.70353(17) 0.0290(6) Uani 1 1 d . .
H21A H 0.8212 0.7811 0.7469 0.043 Uiso 1 1 calc R U
H21B H 0.8485 0.8201 0.6681 0.043 Uiso 1 1 calc R U
H21C H 0.9378 0.7905 0.7267 0.043 Uiso 1 1 calc R U
C22 C 0.7693(2) 0.6364(2) 0.65510(15) 0.0204(5) Uani 1 1 d . .
H22 H 0.8007 0.6293 0.6100 0.024 Uiso 1 1 calc R U
C23 C 0.6357(2) 0.6021(2) 0.61672(15) 0.0253(5) Uani 1 1 d . .
H23A H 0.5839 0.5169 0.5860 0.038 Uiso 1 1 calc R U
H23B H 0.6337 0.6527 0.5806 0.038 Uiso 1 1 calc R U
H23C H 0.6033 0.6145 0.6588 0.038 Uiso 1 1 calc R U
C24 C 0.5492(3) 0.5984(2) 0.80789(15) 0.0249(5) Uani 1 1 d . .
H24A H 0.5194 0.6094 0.7552 0.037 Uiso 1 1 calc R U
H24B H 0.5827 0.6718 0.8500 0.037 Uiso 1 1 calc R U
H24C H 0.4799 0.5299 0.8171 0.037 Uiso 1 1 calc R U
C25 C 0.6516(2) 0.57337(18) 0.81000(13) 0.0162(4) Uani 1 1 d . .
H25 H 0.7206 0.6421 0.7984 0.019 Uiso 1 1 calc R U
C26 C 0.7026(2) 0.5627(2) 0.89331(14) 0.0228(5) Uani 1 1 d . .
H26A H 0.6350 0.4964 0.9054 0.034 Uiso 1 1 calc R U
H26B H 0.7375 0.6386 0.9335 0.034 Uiso 1 1 calc R U
H26C H 0.7681 0.5462 0.8947 0.034 Uiso 1 1 calc R U
C27 C 0.1042(2) 0.2115(2) 0.54532(14) 0.0256(5) Uani 1 1 d . .
H27A H 0.1445 0.1824 0.5173 0.038 Uiso 1 1 calc R U
H27B H 0.0611 0.2399 0.5091 0.038 Uiso 1 1 calc R U
H27C H 0.0437 0.1455 0.5621 0.038 Uiso 1 1 calc R U
C28 C 0.2029(2) 0.3155(2) 0.61936(13) 0.0178(4) Uani 1 1 d . .
H28 H 0.1607 0.3477 0.6448 0.021 Uiso 1 1 calc R U
C29 C 0.2994(2) 0.4171(2) 0.59381(15) 0.0241(5) Uani 1 1 d . .
H29A H 0.3610 0.4848 0.6412 0.036 Uiso 1 1 calc R U
H29B H 0.2577 0.4443 0.5554 0.036 Uiso 1 1 calc R U
H29C H 0.3416 0.3873 0.5684 0.036 Uiso 1 1 calc R U
C30 C 0.25220(19) 0.27941(17) 0.75216(12) 0.0117(4) Uani 1 1 d . .
C31 C -0.0525(2) 0.2474(2) 0.68964(15) 0.0280(6) Uani 1 1 d . .
H31A H -0.0594 0.2913 0.7343 0.042 Uiso 1 1 calc R U
H31B H -0.1359 0.1800 0.6554 0.042 Uiso 1 1 calc R U
H31C H -0.0140 0.3023 0.6579 0.042 Uiso 1 1 calc R U
C32 C 0.0279(2) 0.1986(2) 0.72294(13) 0.0182(5) Uani 1 1 d . .
H32 H 0.0300 0.1536 0.6750 0.022 Uiso 1 1 calc R U
C33 C -0.0361(2) 0.1042(2) 0.76702(16) 0.0262(5) Uani 1 1 d . .
H33A H 0.0184 0.0766 0.7902 0.039 Uiso 1 1 calc R U
H33B H -0.1152 0.0353 0.7289 0.039 Uiso 1 1 calc R U
H33C H -0.0523 0.1406 0.8101 0.039 Uiso 1 1 calc R U
C34 C 0.1269(2) 0.3701(2) 0.89332(14) 0.0235(5) Uani 1 1 d . .
H34A H 0.0417 0.3465 0.8635 0.035 Uiso 1 1 calc R U
H34B H 0.1658 0.4429 0.9374 0.035 Uiso 1 1 calc R U
H34C H 0.1245 0.3043 0.9154 0.035 Uiso 1 1 calc R U
C35 C 0.2031(2) 0.39616(19) 0.83675(13) 0.0164(4) Uani 1 1 d . .
H35 H 0.2892 0.4219 0.8703 0.020 Uiso 1 1 calc R U
C36 C 0.2155(3) 0.5040(2) 0.80533(16) 0.0285(6) Uani 1 1 d . .
H36A H 0.2632 0.5183 0.7684 0.043 Uiso 1 1 calc R U
H36B H 0.2590 0.5761 0.8507 0.043 Uiso 1 1 calc R U
H36C H 0.1323 0.4866 0.7768 0.043 Uiso 1 1 calc R U
C37 C 0.2889(2) 0.1108(2) 0.87850(13) 0.0188(5) Uani 1 1 d . .
H37A H 0.2117 0.0510 0.8342 0.028 Uiso 1 1 calc R U
H37B H 0.2797 0.0938 0.9297 0.028 Uiso 1 1 calc R U
H37C H 0.3585 0.1066 0.8710 0.028 Uiso 1 1 calc R U
C38 C 0.3147(2) 0.23688(19) 0.87946(12) 0.0138(4) Uani 1 1 d . .
H38 H 0.2398 0.2375 0.8825 0.017 Uiso 1 1 calc R U
C39 C 0.4257(2) 0.3292(2) 0.95344(13) 0.0216(5) Uani 1 1 d . .
H39A H 0.4999 0.3290 0.9519 0.032 Uiso 1 1 calc R U
H39B H 0.4078 0.3082 1.0021 0.032 Uiso 1 1 calc R U
H39C H 0.4407 0.4098 0.9540 0.032 Uiso 1 1 calc R U
N1 N 0.36900(17) 0.04342(15) 0.69485(10) 0.0131(3) Uani 1 1 d . .
N2 N 0.46278(18) -0.03963(16) 0.78000(11) 0.0149(4) Uani 1 1 d . .
N3 N 0.53685(16) 0.17249(15) 0.80403(10) 0.0124(3) Uani 1 1 d . .
N4 N 0.62445(17) 0.33553(16) 0.67108(11) 0.0144(4) Uani 1 1 d . .
N5 N 0.77735(17) 0.55143(16) 0.70137(12) 0.0169(4) Uani 1 1 d . .
N6 N 0.60202(17) 0.46131(15) 0.74908(11) 0.0139(4) Uani 1 1 d . .
N7 N 0.26502(17) 0.27758(16) 0.67960(10) 0.0138(4) Uani 1 1 d . .
N8 N 0.15949(17) 0.29086(15) 0.77102(10) 0.0129(3) Uani 1 1 d . .
N9 N 0.33712(17) 0.26945(15) 0.80556(10) 0.0121(3) Uani 1 1 d . .
N10 N 0.35211(19) 0.18330(17) 0.56657(11) 0.0191(4) Uani 1 1 d . .
N11 N 0.3048(2) 0.12972(18) 0.49732(12) 0.0239(4) Uani 1 1 d . .
N12 N 0.2599(3) 0.0785(2) 0.42998(14) 0.0495(8) Uani 1 1 d . .
U1 U 0.43634(2) 0.24866(2) 0.70629(2) 0.00931(3) Uani 1 1 d . .

loop_
_atom_site_aniso_label
_atom_site_aniso_U_11
_atom_site_aniso_U_22
_atom_site_aniso_U_33
_atom_site_aniso_U_23
_atom_site_aniso_U_13
_atom_site_aniso_U_12
C1 0.0156(11) 0.0239(12) 0.0226(12) -0.0004(9) 0.0032(9) 0.0092(10)
C2 0.0139(10) 0.0117(10) 0.0157(10) 0.0015(8) 0.0037(8) 0.0044(9)
C3 0.0234(12) 0.0197(11) 0.0204(12) -0.0025(9) 0.0040(10) 0.0114(10)
C4 0.0111(10) 0.0133(9) 0.0152(10) 0.0064(8) 0.0084(8) 0.0072(8)
C5 0.0314(14) 0.0196(11) 0.0297(13) 0.0063(10) 0.0098(11) 0.0180(11)
C6 0.0252(12) 0.0181(10) 0.0197(11) 0.0077(9) 0.0114(9) 0.0169(10)
C7 0.0288(14) 0.0311(13) 0.0357(14) 0.0140(11) 0.0188(11) 0.0217(12)
C8 0.0240(12) 0.0201(11) 0.0258(12) 0.0125(9) 0.0133(10) 0.0125(10)
C9 0.0179(11) 0.0163(10) 0.0171(11) 0.0080(8) 0.0068(9) 0.0105(9)
C10 0.0304(14) 0.0312(13) 0.0255(13) 0.0181(10) 0.0125(11) 0.0204(12)
C11 0.0109(10) 0.0251(12) 0.0214(11) 0.0097(9) 0.0054(9) 0.0070(10)
C12 0.0084(10) 0.0127(9) 0.0155(10) 0.0034(8) 0.0010(8) 0.0047(8)
C13 0.0157(11) 0.0221(11) 0.0166(11) 0.0061(9) 0.0028(9) 0.0084(10)
C14 0.0251(12) 0.0216(11) 0.0228(12) 0.0060(9) 0.0135(10) 0.0161(10)
C15 0.0191(11) 0.0197(11) 0.0214(11) 0.0084(9) 0.0140(9) 0.0111(10)
C16 0.0381(15) 0.0279(13) 0.0248(13) 0.0127(10) 0.0215(11) 0.0197(12)
C17 0.0125(10) 0.0155(10) 0.0165(10) 0.0087(8) 0.0050(8) 0.0087(9)
C18 0.0229(13) 0.0303(13) 0.0470(16) 0.0204(12) 0.0229(12) 0.0160(11)
C19 0.0137(11) 0.0206(11) 0.0313(13) 0.0108(10) 0.0102(10) 0.0095(10)
C20 0.0164(12) 0.0302(13) 0.0388(15) 0.0094(11) 0.0087(11) 0.0108(11)
C21 0.0303(14) 0.0179(11) 0.0423(15) 0.0163(11) 0.0176(12) 0.0116(11)
C22 0.0244(12) 0.0197(11) 0.0279(12) 0.0163(9) 0.0176(10) 0.0138(10)
C23 0.0290(14) 0.0282(12) 0.0300(13) 0.0183(10) 0.0144(11) 0.0195(12)
C24 0.0328(14) 0.0256(12) 0.0222(12) 0.0016(10) 0.0062(10) 0.0219(12)
C25 0.0187(11) 0.0104(9) 0.0202(11) 0.0042(8) 0.0084(9) 0.0075(9)
C26 0.0254(13) 0.0272(12) 0.0212(12) 0.0072(9) 0.0086(10) 0.0175(11)
C27 0.0219(12) 0.0390(14) 0.0151(11) 0.0053(10) 0.0009(9) 0.0186(12)
C28 0.0198(11) 0.0282(12) 0.0139(10) 0.0087(9) 0.0055(9) 0.0182(10)
C29 0.0301(14) 0.0285(12) 0.0216(12) 0.0148(10) 0.0112(10) 0.0185(11)
C30 0.0110(10) 0.0095(9) 0.0152(10) 0.0033(8) 0.0049(8) 0.0057(8)
C31 0.0197(12) 0.0437(15) 0.0266(13) 0.0069(11) 0.0070(10) 0.0219(12)
C32 0.0122(11) 0.0225(11) 0.0170(11) 0.0015(9) 0.0038(9) 0.0084(10)
C33 0.0141(11) 0.0237(12) 0.0296(13) 0.0038(10) 0.0072(10) 0.0031(10)
C34 0.0231(12) 0.0286(12) 0.0227(12) 0.0025(10) 0.0101(10) 0.0164(11)
C35 0.0170(11) 0.0149(10) 0.0197(11) 0.0022(8) 0.0075(9) 0.0102(9)
C36 0.0363(15) 0.0200(12) 0.0377(15) 0.0092(10) 0.0150(12) 0.0198(12)
C37 0.0249(12) 0.0191(11) 0.0175(11) 0.0099(9) 0.0110(9) 0.0129(10)
C38 0.0158(11) 0.0181(10) 0.0134(10) 0.0066(8) 0.0076(8) 0.0116(9)
C39 0.0250(12) 0.0257(12) 0.0124(11) 0.0032(9) 0.0058(9) 0.0131(11)
N1 0.0117(9) 0.0116(8) 0.0140(9) 0.0029(7) 0.0036(7) 0.0054(7)
N2 0.0203(10) 0.0141(8) 0.0167(9) 0.0076(7) 0.0091(8) 0.0117(8)
N3 0.0104(8) 0.0134(8) 0.0143(9) 0.0054(7) 0.0034(7) 0.0071(7)
N4 0.0167(9) 0.0157(8) 0.0164(9) 0.0068(7) 0.0102(7) 0.0100(8)
N5 0.0147(9) 0.0169(9) 0.0265(10) 0.0128(8) 0.0114(8) 0.0103(8)
N6 0.0135(9) 0.0106(8) 0.0180(9) 0.0039(7) 0.0067(7) 0.0062(7)
N7 0.0143(9) 0.0176(9) 0.0130(9) 0.0056(7) 0.0036(7) 0.0112(8)
N8 0.0122(9) 0.0149(8) 0.0141(9) 0.0030(7) 0.0052(7) 0.0088(8)
N9 0.0133(9) 0.0142(8) 0.0125(8) 0.0045(7) 0.0059(7) 0.0090(7)
N10 0.0215(10) 0.0265(10) 0.0121(9) 0.0033(8) 0.0050(8) 0.0155(9)
N11 0.0352(12) 0.0261(10) 0.0167(11) 0.0074(8) 0.0072(9) 0.0212(10)
N12 0.078(2) 0.0411(14) 0.0161(12) 0.0006(10) 0.0020(12) 0.0307(15)
U1 0.00965(4) 0.00984(4) 0.01019(4) 0.00391(3) 0.00428(3) 0.00581(3)

loop_
_atom_type_symbol
_atom_type_description
_atom_type_scat_dispersion_real
_atom_type_scat_dispersion_imag
_atom_type_scat_source
C C 0.0033 0.0016 'International Tables Vol C Tables 4.2.6.8 and 6.1.1.4'
H H 0.0000 0.0000 'International Tables Vol C Tables 4.2.6.8 and 6.1.1.4'
N N 0.0061 0.0033 'International Tables Vol C Tables 4.2.6.8 and 6.1.1.4'
U U -9.6767 9.6646 'International Tables Vol C Tables 4.2.6.8 and 6.1.1.4'

loop_
_geom_angle_atom_site_label_1
_geom_angle_atom_site_label_2
_geom_angle_atom_site_label_3
_geom_angle
C2 C1 H1A 109.5
C2 C1 H1B 109.5
H1A C1 H1B 109.5
C2 C1 H1C 109.5
H1A C1 H1C 109.5
H1B C1 H1C 109.5
N1 C2 C1 108.92(17)
N1 C2 C3 112.19(19)
C1 C2 C3 109.40(19)
N1 C2 H2 108.8
C1 C2 H2 108.8
C3 C2 H2 108.8
C2 C3 H3A 109.5
C2 C3 H3B 109.5
H3A C3 H3B 109.5
C2 C3 H3C 109.5
H3A C3 H3C 109.5
H3B C3 H3C 109.5
N1 C4 N3 114.22(18)
N1 C4 N2 122.83(18)
N3 C4 N2 122.95(19)
N1 C4 U1 53.83(10)
N3 C4 U1 60.44(11)
N2 C4 U1 175.85(14)
C6 C5 H5A 109.5
C6 C5 H5B 109.5
H5A C5 H5B 109.5
C6 C5 H5C 109.5
H5A C5 H5C 109.5
H5B C5 H5C 109.5
N2 C6 C5 114.96(19)
N2 C6 C7 112.60(19)
C5 C6 C7 110.92(19)
N2 C6 H6 105.9
C5 C6 H6 105.9
C7 C6 H6 105.9
C6 C7 H7A 109.5
C6 C7 H7B 109.5
H7A C7 H7B 109.5
C6 C7 H7C 109.5
H7A C7 H7C 109.5
H7B C7 H7C 109.5
C9 C8 H8A 109.5
C9 C8 H8B 109.5
H8A C8 H8B 109.5
C9 C8 H8C 109.5
H8A C8 H8C 109.5
H8B C8 H8C 109.5
N2 C9 C10 114.79(19)
N2 C9 C8 111.99(18)
C10 C9 C8 111.12(19)
N2 C9 H9 106.1
C10 C9 H9 106.1
C8 C9 H9 106.1
C9 C10 H10A 109.5
C9 C10 H10B 109.5
H10A C10 H10B 109.5
C9 C10 H10C 109.5
H10A C10 H10C 109.5
H10B C10 H10C 109.5
C12 C11 H11A 109.5
C12 C11 H11B 109.5
H11A C11 H11B 109.5
C12 C11 H11C 109.5
H11A C11 H11C 109.5
H11B C11 H11C 109.5
N3 C12 C11 110.64(17)
N3 C12 C13 111.59(17)
C11 C12 C13 109.22(18)
N3 C12 H12 108.4
C11 C12 H12 108.4
C13 C12 H12 108.4
C12 C13 H13A 109.5
C12 C13 H13B 109.5
H13A C13 H13B 109.5
C12 C13 H13C 109.5
H13A C13 H13C 109.5
H13B C13 H13C 109.5
C15 C14 H14A 109.5
C15 C14 H14B 109.5
H14A C14 H14B 109.5
C15 C14 H14C 109.5
H14A C14 H14C 109.5
H14B C14 H14C 109.5
N4 C15 C16 113.55(18)
N4 C15 C14 107.90(18)
C16 C15 C14 110.70(19)
N4 C15 H15 108.2
C16 C15 H15 108.2
C14 C15 H15 108.2
C15 C16 H16A 109.5
C15 C16 H16B 109.5
H16A C16 H16B 109.5
C15 C16 H16C 109.5
H16A C16 H16C 109.5
H16B C16 H16C 109.5
N6 C17 N4 112.49(19)
N6 C17 N5 123.00(18)
N4 C17 N5 124.48(19)
N6 C17 U1 56.57(11)
N4 C17 U1 56.34(11)
N5 C17 U1 175.50(15)
C19 C18 H18A 109.5
C19 C18 H18B 109.5
H18A C18 H18B 109.5
C19 C18 H18C 109.5
H18A C18 H18C 109.5
H18B C18 H18C 109.5
N5 C19 C18 114.2(2)
N5 C19 C20 111.71(19)
C18 C19 C20 111.1(2)
N5 C19 H19 106.4
C18 C19 H19 106.4
C20 C19 H19 106.4
C19 C20 H20A 109.5
C19 C20 H20B 109.5
H20A C20 H20B 109.5
C19 C20 H20C 109.5
H20A C20 H20C 109.5
H20B C20 H20C 109.5
C22 C21 H21A 109.5
C22 C21 H21B 109.5
H21A C21 H21B 109.5
C22 C21 H21C 109.5
H21A C21 H21C 109.5
H21B C21 H21C 109.5
N5 C22 C23 112.44(19)
N5 C22 C21 113.9(2)
C23 C22 C21 110.3(2)
N5 C22 H22 106.6
C23 C22 H22 106.6
C21 C22 H22 106.6
C22 C23 H23A 109.5
C22 C23 H23B 109.5
H23A C23 H23B 109.5
C22 C23 H23C 109.5
H23A C23 H23C 109.5
H23B C23 H23C 109.5
C25 C24 H24A 109.5
C25 C24 H24B 109.5
H24A C24 H24B 109.5
C25 C24 H24C 109.5
H24A C24 H24C 109.5
H24B C24 H24C 109.5
N6 C25 C26 109.95(17)
N6 C25 C24 110.23(19)
C26 C25 C24 109.39(19)
N6 C25 H25 109.1
C26 C25 H25 109.1
C24 C25 H25 109.1
C25 C26 H26A 109.5
C25 C26 H26B 109.5
H26A C26 H26B 109.5
C25 C26 H26C 109.5
H26A C26 H26C 109.5
H26B C26 H26C 109.5
C28 C27 H27A 109.5
C28 C27 H27B 109.5
H27A C27 H27B 109.5
C28 C27 H27C 109.5
H27A C27 H27C 109.5
H27B C27 H27C 109.5
N7 C28 C29 109.99(19)
N7 C28 C27 112.67(18)
C29 C28 C27 109.65(19)
N7 C28 H28 108.1
C29 C28 H28 108.1
C27 C28 H28 108.1
C28 C29 H29A 109.5
C28 C29 H29B 109.5
H29A C29 H29B 109.5
C28 C29 H29C 109.5
H29A C29 H29C 109.5
H29B C29 H29C 109.5
N7 C30 N9 113.46(18)
N7 C30 N8 123.32(18)
N9 C30 N8 123.22(18)
N7 C30 U1 54.80(10)
N9 C30 U1 58.69(10)
N8 C30 U1 177.51(14)
C32 C31 H31A 109.5
C32 C31 H31B 109.5
H31A C31 H31B 109.5
C32 C31 H31C 109.5
H31A C31 H31C 109.5
H31B C31 H31C 109.5
N8 C32 C31 115.57(19)
N8 C32 C33 112.49(19)
C31 C32 C33 110.4(2)
N8 C32 H32 105.8
C31 C32 H32 105.8
C33 C32 H32 105.8
C32 C33 H33A 109.5
C32 C33 H33B 109.5
H33A C33 H33B 109.5
C32 C33 H33C 109.5
H33A C33 H33C 109.5
H33B C33 H33C 109.5
C35 C34 H34A 109.5
C35 C34 H34B 109.5
H34A C34 H34B 109.5
C35 C34 H34C 109.5
H34A C34 H34C 109.5
H34B C34 H34C 109.5
N8 C35 C34 114.79(19)
N8 C35 C36 111.93(19)
C34 C35 C36 110.69(19)
N8 C35 H35 106.3
C34 C35 H35 106.3
C36 C35 H35 106.3
C35 C36 H36A 109.5
C35 C36 H36B 109.5
H36A C36 H36B 109.5
C35 C36 H36C 109.5
H36A C36 H36C 109.5
H36B C36 H36C 109.5
C38 C37 H37A 109.5
C38 C37 H37B 109.5
H37A C37 H37B 109.5
C38 C37 H37C 109.5
H37A C37 H37C 109.5
H37B C37 H37C 109.5
N9 C38 C39 110.49(18)
N9 C38 C37 111.31(17)
C39 C38 C37 110.08(18)
N9 C38 H38 108.3
C39 C38 H38 108.3
C37 C38 H38 108.3
C38 C39 H39A 109.5
C38 C39 H39B 109.5
H39A C39 H39B 109.5
C38 C39 H39C 109.5
H39A C39 H39C 109.5
H39B C39 H39C 109.5
C4 N1 C2 123.32(17)
C4 N1 U1 99.09(12)
C2 N1 U1 134.00(13)
C4 N2 C9 117.17(17)
C4 N2 C6 117.31(17)
C9 N2 C6 125.50(17)
C4 N3 C12 120.05(17)
C4 N3 U1 91.96(12)
C12 N3 U1 142.04(13)
C17 N4 C15 124.78(18)
C17 N4 U1 96.29(13)
C15 N4 U1 135.41(14)
C17 N5 C19 116.90(17)
C17 N5 C22 121.39(18)
C19 N5 C22 120.03(18)
C17 N6 C25 121.63(18)
C17 N6 U1 96.07(12)
C25 N6 U1 141.06(14)
C30 N7 C28 121.82(17)
C30 N7 U1 98.16(12)
C28 N7 U1 138.24(14)
C30 N8 C35 116.55(17)
C30 N8 C32 117.77(16)
C35 N8 C32 125.66(17)
C30 N9 C38 119.23(17)
C30 N9 U1 93.79(12)
C38 N9 U1 142.46(13)
N11 N10 U1 167.79(17)
N12 N11 N10 179.3(4)
N10 U1 N1 83.22(6)
N10 U1 N7 77.92(6)
N1 U1 N7 112.07(6)
N10 U1 N4 79.10(7)
N1 U1 N4 105.37(6)
N7 U1 N4 132.81(6)
N10 U1 N6 110.12(7)
N1 U1 N6 150.45(6)
N7 U1 N6 96.75(6)
N4 U1 N6 54.59(6)
N10 U1 N9 129.05(6)
N1 U1 N9 97.35(6)
N7 U1 N9 54.55(6)
N4 U1 N9 146.14(6)
N6 U1 N9 94.06(6)
N10 U1 N3 129.71(6)
N1 U1 N3 54.66(6)
N7 U1 N3 138.90(6)
N4 U1 N3 86.46(6)
N6 U1 N3 99.17(6)
N9 U1 N3 86.62(6)
N10 U1 C4 106.46(6)
N1 U1 C4 27.09(6)
N7 U1 C4 129.94(6)
N4 U1 C4 95.99(6)
N6 U1 C4 125.41(6)
N9 U1 C4 92.98(6)
N3 U1 C4 27.59(6)
N10 U1 C17 93.33(7)
N1 U1 C17 130.73(6)
N7 U1 C17 115.13(6)
N4 U1 C17 27.37(6)
N6 U1 C17 27.36(6)
N9 U1 C17 121.01(6)
N3 U1 C17 95.15(6)
C4 U1 C17 114.33(6)
N10 U1 C30 103.27(6)
N1 U1 C30 105.96(6)
N7 U1 C30 27.04(6)
N4 U1 C30 148.63(6)
N6 U1 C30 96.68(6)
N9 U1 C30 27.52(6)
N3 U1 C30 113.07(6)
C4 U1 C30 112.73(6)
C17 U1 C30 122.48(6)

loop_
_geom_bond_atom_site_label_1
_geom_bond_atom_site_label_2
_geom_bond_distance
C1 C2 1.516(3)
C1 H1A 0.9800
C1 H1B 0.9800
C1 H1C 0.9800
C2 N1 1.473(3)
C2 C3 1.539(3)
C2 H2 1.0000
C3 H3A 0.9800
C3 H3B 0.9800
C3 H3C 0.9800
C4 N1 1.334(3)
C4 N3 1.341(3)
C4 N2 1.406(3)
C4 U1 2.893(2)
C5 C6 1.522(3)
C5 H5A 0.9800
C5 H5B 0.9800
C5 H5C 0.9800
C6 N2 1.485(3)
C6 C7 1.533(3)
C6 H6 1.0000
C7 H7A 0.9800
C7 H7B 0.9800
C7 H7C 0.9800
C8 C9 1.531(3)
C8 H8A 0.9800
C8 H8B 0.9800
C8 H8C 0.9800
C9 N2 1.481(3)
C9 C10 1.527(3)
C9 H9 1.0000
C10 H10A 0.9800
C10 H10B 0.9800
C10 H10C 0.9800
C11 C12 1.521(3)
C11 H11A 0.9800
C11 H11B 0.9800
C11 H11C 0.9800
C12 N3 1.474(3)
C12 C13 1.526(3)
C12 H12 1.0000
C13 H13A 0.9800
C13 H13B 0.9800
C13 H13C 0.9800
C14 C15 1.532(3)
C14 H14A 0.9800
C14 H14B 0.9800
C14 H14C 0.9800
C15 N4 1.473(3)
C15 C16 1.527(3)
C15 H15 1.0000
C16 H16A 0.9800
C16 H16B 0.9800
C16 H16C 0.9800
C17 N6 1.338(3)
C17 N4 1.339(3)
C17 N5 1.415(3)
C17 U1 2.894(2)
C18 C19 1.526(3)
C18 H18A 0.9800
C18 H18B 0.9800
C18 H18C 0.9800
C19 N5 1.480(3)
C19 C20 1.538(3)
C19 H19 1.0000
C20 H20A 0.9800
C20 H20B 0.9800
C20 H20C 0.9800
C21 C22 1.527(3)
C21 H21A 0.9800
C21 H21B 0.9800
C21 H21C 0.9800
C22 N5 1.489(3)
C22 C23 1.520(3)
C22 H22 1.0000
C23 H23A 0.9800
C23 H23B 0.9800
C23 H23C 0.9800
C24 C25 1.524(3)
C24 H24A 0.9800
C24 H24B 0.9800
C24 H24C 0.9800
C25 N6 1.468(3)
C25 C26 1.523(3)
C25 H25 1.0000
C26 H26A 0.9800
C26 H26B 0.9800
C26 H26C 0.9800
C27 C28 1.527(3)
C27 H27A 0.9800
C27 H27B 0.9800
C27 H27C 0.9800
C28 N7 1.469(3)
C28 C29 1.526(3)
C28 H28 1.0000
C29 H29A 0.9800
C29 H29B 0.9800
C29 H29C 0.9800
C30 N7 1.338(3)
C30 N9 1.349(3)
C30 N8 1.406(3)
C30 U1 2.913(2)
C31 C32 1.526(3)
C31 H31A 0.9800
C31 H31B 0.9800
C31 H31C 0.9800
C32 N8 1.477(3)
C32 C33 1.535(3)
C32 H32 1.0000
C33 H33A 0.9800
C33 H33B 0.9800
C33 H33C 0.9800
C34 C35 1.529(3)
C34 H34A 0.9800
C34 H34B 0.9800
C34 H34C 0.9800
C35 N8 1.474(3)
C35 C36 1.533(3)
C35 H35 1.0000
C36 H36A 0.9800
C36 H36B 0.9800
C36 H36C 0.9800
C37 C38 1.522(3)
C37 H37A 0.9800
C37 H37B 0.9800
C37 H37C 0.9800
C38 N9 1.474(3)
C38 C39 1.522(3)
C38 H38 1.0000
C39 H39A 0.9800
C39 H39B 0.9800
C39 H39C 0.9800
N1 U1 2.3653(17)
N3 U1 2.5184(17)
N4 U1 2.4235(18)
N6 U1 2.4288(17)
N7 U1 2.4046(17)
N9 U1 2.4941(17)
N10 N11 1.189(3)
N10 U1 2.3260(18)
N11 N12 1.153(3)
